data_4517876
loop_
_publ_author_name
'Kong, Xiang-Jing'
'Ji, Xiaoting'
'He, Tao'
'Xie, Lin-Hua'
'Zhang, Yong-Zheng'
'Lv, Haoyuan'
'Ding, Caifeng'
'Li, Jian-Rong'

_publ_section_title
;
 Green-Emission Metal-Organic Framework-Based Nanoprobe for Imaging Dual
 Tumor Biomarkers in Living Cells.
;
_journal_name_full 'ACS applied materials &amp; interfaces'
_journal_paper_doi 10.1021/acsami.0c10038
_journal_year 2020
_chemical_formula_sum 'C108 H52 N4 O36 Zr6'
_chemical_formula_weight 2528.85
_space_group_crystal_system tetragonal
_space_group_IT_number 123
_space_group_name_Hall '-P 4 2'
_space_group_name_H-M_alt 'P 4/m m m'
_atom_sites_solution_hydrogens geom
_audit_creation_method SHELXL-2014
_cell_angle_alpha 90
_cell_angle_beta 90
_cell_angle_gamma 90
_cell_formula_units_Z 1
_cell_length_a 18.0404(3)
_cell_length_b 18.0404(3)
_cell_length_c 20.6034(4)
_cell_measurement_reflns_used 3626
_cell_measurement_temperature 293(2)
_cell_measurement_theta_max 71.5950
_cell_measurement_theta_min 4.2930
_cell_volume 6705.5(2)
_computing_cell_refinement 'CrysAlisPro 1.171.40.53 (Rigaku OD, 2019)'
_computing_data_collection 'CrysAlisPro 1.171.40.53 (Rigaku OD, 2019)'
_computing_data_reduction 'CrysAlisPro 1.171.40.53 (Rigaku OD, 2019)'
_computing_structure_refinement 'SHELXL-2014 (Sheldrick, 2014)'
_diffrn_ambient_temperature 293(2)
_diffrn_detector_area_resol_mean 10.3376
_diffrn_measured_fraction_theta_full 0.999
_diffrn_measured_fraction_theta_max 0.983
_diffrn_measurement_device_type 'SuperNova, Dual, Cu at home/near, AtlasS2'
_diffrn_measurement_method '\w scans'
_diffrn_radiation_type CuK\a
_diffrn_radiation_wavelength 1.54178
_diffrn_reflns_av_R_equivalents 0.0523
_diffrn_reflns_av_unetI/netI 0.0375
_diffrn_reflns_Laue_measured_fraction_full 0.999
_diffrn_reflns_Laue_measured_fraction_max 0.983
_diffrn_reflns_limit_h_max 22
_diffrn_reflns_limit_h_min -21
_diffrn_reflns_limit_k_max 19
_diffrn_reflns_limit_k_min -18
_diffrn_reflns_limit_l_max 25
_diffrn_reflns_limit_l_min -16
_diffrn_reflns_number 14088
_diffrn_reflns_point_group_measured_fraction_full 0.999
_diffrn_reflns_point_group_measured_fraction_max 0.983
_diffrn_reflns_theta_full 67.679
_diffrn_reflns_theta_max 72.385
_diffrn_reflns_theta_min 3.256
_diffrn_source 'micro-focus sealed X-ray tube'
_exptl_absorpt_coefficient_mu 2.135
_exptl_absorpt_correction_T_max 1.00000
_exptl_absorpt_correction_T_min 0.60679
_exptl_absorpt_correction_type multi-scan
_exptl_absorpt_process_details
; 
CrysAlisPro 1.171.40.53 (Rigaku Oxford Diffraction, 2019) 
Empirical absorption correction using spherical harmonics, 
 implemented in SCALE3 ABSPACK scaling algorithm. 
;
_exptl_crystal_density_diffrn 0.626
_exptl_crystal_description block
_exptl_crystal_F_000 1256
_refine_diff_density_max 1.078
_refine_diff_density_min -1.506
_refine_diff_density_rms 0.109
_refine_ls_extinction_method none
_refine_ls_goodness_of_fit_ref 0.997
_refine_ls_hydrogen_treatment constr
_refine_ls_matrix_type full
_refine_ls_number_parameters 132
_refine_ls_number_reflns 3751
_refine_ls_number_restraints 347
_refine_ls_restrained_S_all 1.117
_refine_ls_R_factor_all 0.1127
_refine_ls_R_factor_gt 0.0928
_refine_ls_shift/su_max 0.000
_refine_ls_shift/su_mean 0.000
_refine_ls_structure_factor_coef Fsqd
_refine_ls_weighting_details 'w=1/[\s^2^(Fo^2^)+(0.1844P)^2^+12.9905P] where P=(Fo^2^+2Fc^2^)/3'
_refine_ls_weighting_scheme calc
_refine_ls_wR_factor_gt 0.2728
_refine_ls_wR_factor_ref 0.2994
_reflns_Friedel_coverage 0.000
_reflns_number_gt 2657
_reflns_number_total 3751
_reflns_threshold_expression 'I > 2\s(I)'
_cod_data_source_file am0c10038_si_002.cif
_cod_data_source_block BUT-88
_cod_original_cell_volume 6705.5(3)
_cod_database_code 4517876
_shelx_space_group_comment
; 
The symmetry employed for this shelxl refinement is uniquely defined 
by the following loop, which should always be used as a source of 
symmetry information in preference to the above space-group names. 
They are only intended as comments. 
;
_shelxl_version_number 2014-1

loop_
_space_group_symop_operation_xyz
'x, y, z'
'-x, -y, z'
'-y, x, z'
'y, -x, z'
'-x, y, -z'
'x, -y, -z'
'y, x, -z'
'-y, -x, -z'
'-x, -y, -z'
'x, y, -z'
'y, -x, -z'
'-y, x, -z'
'x, -y, z'
'-x, y, z'
'-y, -x, z'
'y, x, z'

loop_
_atom_site_label
_atom_site_type_symbol
_atom_site_fract_x
_atom_site_fract_y
_atom_site_fract_z
_atom_site_U_iso_or_equiv
_atom_site_adp_type
_atom_site_occupancy
_atom_site_site_symmetry_order
_atom_site_calc_flag
_atom_site_refinement_flags_posn
_atom_site_refinement_flags_adp
_atom_site_refinement_flags_occupancy
_atom_site_disorder_assembly
_atom_site_disorder_group
C1 C 0.3366(4) 0.3366(4) 0.2931(4) 0.158(6) Uani 1 2 d DS TU P . .
C2 C 0.3487(4) 0.3487(4) 0.2291(4) 0.164(6) Uani 1 2 d DS TU P . .
H2 H 0.3838 0.3838 0.2170 0.197 Uiso 1 2 calc R U P . .
C3 C 0.3121(4) 0.3121(4) 0.1823(5) 0.094(4) Uani 0.5 2 d DS TU P . .
H3 H 0.3222 0.3222 0.1390 0.113 Uiso 0.5 2 calc R U P . .
C4 C 0.2606(4) 0.2606(4) 0.1976(4) 0.217(7) Uani 1 2 d DS TU P . .
C5 C 0.2481(4) 0.2481(4) 0.2617(4) 0.251(9) Uani 1 2 d DS TU P . .
H5 H 0.2131 0.2131 0.2744 0.301 Uiso 1 2 calc R U P . .
C6 C 0.2864(5) 0.2864(5) 0.3072(5) 0.229(8) Uani 1 2 d DS TU P . .
H6 H 0.2766 0.2766 0.3507 0.275 Uiso 1 2 calc R U P . .
C7 C 0.3790(4) 0.3790(4) 0.3444(4) 0.128(5) Uani 1 2 d S TU P . .
C8 C 0.0526(6) 0.0526(6) 0.0000 0.098(4) Uani 1 4 d S TU P . .
C9 C 0.0767(19) 0.0000 0.0000 0.091(6) Uani 0.5 4 d S TU P . .
C10 C 0.161(2) 0.0000 0.0000 0.117(8) Uani 0.5 4 d S TU P . .
C11 C 0.1401(4) 0.1401(4) 0.0543(5) 0.235(8) Uani 1 2 d DS TU P . .
C12 C 0.1918(4) 0.1918(4) 0.0355(5) 0.224(7) Uani 1 2 d DS TU P . .
C13 C 0.2311(4) 0.2311(4) 0.0814(5) 0.219(7) Uani 1 2 d DS TU P . .
H13 H 0.2662 0.2662 0.0689 0.263 Uiso 1 2 calc R U P . .
C14 C 0.2174(4) 0.2174(4) 0.1466(5) 0.246(8) Uani 1 2 d DS TU P . .
C15 C 0.1658(4) 0.1658(4) 0.1647(5) 0.238(8) Uani 1 2 d DS TU P . .
H15 H 0.1575 0.1575 0.2087 0.286 Uiso 1 2 calc R U P . .
C16 C 0.1258(4) 0.1258(4) 0.1199(5) 0.234(9) Uani 1 2 d DS TU P . .
H16 H 0.0908 0.0908 0.1326 0.281 Uiso 1 2 calc R U P . .
N1 N 0.1059(5) 0.1059(5) 0.0000 0.190(7) Uani 1 4 d S TU P . .
O1 O 0.5000 0.5962(4) 0.4413(3) 0.103(2) Uani 1 2 d S TU P . .
O2 O 0.4201(9) 0.2795(5) 0.5000 0.230(7) Uani 1 2 d S TU P . .
O3 O 0.4255(2) 0.4255(2) 0.3257(2) 0.0830(18) Uani 1 2 d S TU P . .
O4 O 0.3634(3) 0.3634(3) 0.4023(3) 0.147(4) Uani 1 2 d S TU P . .
O5 O 0.1933(12) 0.0000 0.0498(13) 0.179(10) Uani 0.5 2 d S TU P . .
Zr1 Zr 0.5000 0.5000 0.37998(4) 0.0502(4) Uani 1 8 d S TU P . .
Zr2 Zr 0.40291(4) 0.40291(4) 0.5000 0.0985(6) Uani 1 4 d S TU P . .

loop_
_atom_site_aniso_label
_atom_site_aniso_U_11
_atom_site_aniso_U_22
_atom_site_aniso_U_33
_atom_site_aniso_U_23
_atom_site_aniso_U_13
_atom_site_aniso_U_12
C1 0.221(9) 0.221(9) 0.033(4) -0.006(3) -0.006(3) -0.147(10)
C2 0.226(9) 0.226(9) 0.041(4) -0.006(3) -0.006(3) -0.148(11)
C3 0.125(6) 0.125(6) 0.033(5) -0.005(3) -0.005(3) -0.058(7)
C4 0.300(11) 0.300(11) 0.049(4) -0.007(3) -0.007(3) -0.218(12)
C5 0.348(13) 0.348(13) 0.056(5) -0.001(3) -0.001(3) -0.273(14)
C6 0.320(13) 0.320(13) 0.048(5) -0.005(3) -0.005(3) -0.237(13)
C7 0.177(7) 0.177(7) 0.031(4) -0.003(3) -0.003(3) -0.099(8)
C8 0.124(6) 0.124(6) 0.045(6) 0.000 0.000 -0.051(7)
C9 0.095(10) 0.155(9) 0.024(8) 0.000 0.000 0.000
C10 0.118(11) 0.12(2) 0.111(17) 0.000 0.000 0.000
C11 0.329(11) 0.329(11) 0.048(5) -0.001(3) -0.001(3) -0.254(12)
C12 0.305(10) 0.305(10) 0.061(6) 0.002(3) 0.002(3) -0.224(10)
C13 0.299(10) 0.299(10) 0.060(5) -0.006(3) -0.006(3) -0.219(11)
C14 0.340(12) 0.340(12) 0.058(5) -0.004(3) -0.004(3) -0.268(12)
C15 0.336(13) 0.336(13) 0.042(5) 0.000(3) 0.000(3) -0.254(14)
C16 0.328(13) 0.328(13) 0.046(5) 0.001(3) 0.001(3) -0.254(14)
N1 0.261(11) 0.261(11) 0.047(6) 0.000 0.000 -0.188(12)
O1 0.129(6) 0.126(5) 0.055(4) -0.041(3) 0.000 0.000
O2 0.53(2) 0.114(5) 0.043(4) 0.000 0.000 -0.139(8)
O3 0.109(3) 0.109(3) 0.031(2) -0.0059(15) -0.0059(15) -0.040(3)
O4 0.207(6) 0.207(6) 0.028(3) -0.0076(18) -0.0076(18) -0.133(6)
O5 0.149(15) 0.166(17) 0.22(2) 0.000 -0.093(16) 0.000
Zr1 0.0675(5) 0.0675(5) 0.0154(5) 0.000 0.000 0.000
Zr2 0.1382(9) 0.1382(9) 0.0190(5) 0.000 0.000 -0.0777(9)

loop_
_atom_type_symbol
_atom_type_description
_atom_type_scat_dispersion_real
_atom_type_scat_dispersion_imag
_atom_type_scat_source
C C 0.0181 0.0091 'International Tables Vol C Tables 4.2.6.8 and 6.1.1.4'
H H 0.0000 0.0000 'International Tables Vol C Tables 4.2.6.8 and 6.1.1.4'
N N 0.0311 0.0180 'International Tables Vol C Tables 4.2.6.8 and 6.1.1.4'
O O 0.0492 0.0322 'International Tables Vol C Tables 4.2.6.8 and 6.1.1.4'
Zr Zr -0.1862 2.2449 'International Tables Vol C Tables 4.2.6.8 and 6.1.1.4'

loop_
_geom_angle_atom_site_label_1
_geom_angle_atom_site_label_2
_geom_angle_atom_site_label_3
_geom_angle
_geom_angle_site_symmetry_1
_geom_angle_site_symmetry_3
_geom_angle_publ_flag
C6 C1 C2 115.9(8) . . ?
C6 C1 C7 123.0(8) . . ?
C2 C1 C7 121.2(9) . . ?
C3 C2 C1 122.7(9) . . ?
C3 C2 H2 118.6 . . ?
C1 C2 H2 118.6 . . ?
C2 C3 C4 120.6(9) . . ?
C2 C3 H3 119.7 . . ?
C4 C3 H3 119.7 . . ?
C3 C4 C5 117.1(8) . . ?
C3 C4 C14 122.8(8) . . ?
C5 C4 C14 120.1(8) . . ?
C6 C5 C4 120.2(9) . . ?
C6 C5 H5 119.9 . . ?
C4 C5 H5 119.9 . . ?
C1 C6 C5 123.5(10) . . ?
C1 C6 H6 118.2 . . ?
C5 C6 H6 118.2 . . ?
O3 C7 O4 126.5(9) . . ?
O3 C7 C1 117.7(8) . . ?
O4 C7 C1 115.9(9) . . ?
C9 C8 C9 139(4) . 3 ?
C9 C8 N1 110(2) . . ?
C9 C8 N1 110(2) 3 . ?
C9 C8 C8 115(2) . 3 ?
C9 C8 C8 25(2) 3 3 ?
N1 C8 C8 135.0 . 3 ?
C9 C8 C8 25(2) . 11 ?
C9 C8 C8 115(2) 3 11 ?
N1 C8 C8 135.0 . 11 ?
C8 C8 C8 90.0 3 11 ?
C8 C9 C8 131(4) 11 . ?
C8 C9 C10 115(2) 11 . ?
C8 C9 C10 115(2) . . ?
C8 C9 C9 20(2) 11 11 ?
C8 C9 C9 110(2) . 11 ?
C10 C9 C9 135.0 . 11 ?
C8 C9 C9 110(2) 11 3 ?
C8 C9 C9 20(2) . 3 ?
C10 C9 C9 134.999(1) . 3 ?
C9 C9 C9 90.001(1) 11 3 ?
O5 C10 O5 121(5) 10 . ?
O5 C10 C9 119(2) 10 . ?
O5 C10 C9 119(2) . . ?
C12 C11 C16 121.6(9) . . ?
C12 C11 N1 111.6(9) . . ?
C16 C11 N1 126.9(10) . . ?
C11 C12 C13 120.3(9) . . ?
C11 C12 C12 106.4(6) . 10 ?
C13 C12 C12 133.3(6) . 10 ?
C12 C13 C14 118.8(8) . . ?
C12 C13 H13 120.6 . . ?
C14 C13 H13 120.6 . . ?
C15 C14 C13 120.4(8) . . ?
C15 C14 C4 120.5(8) . . ?
C13 C14 C4 119.1(8) . . ?
C14 C15 C16 122.0(8) . . ?
C14 C15 H15 119.0 . . ?
C16 C15 H15 119.0 . . ?
C15 C16 C11 117.0(9) . . ?
C15 C16 H16 121.5 . . ?
C11 C16 H16 121.5 . . ?
C8 N1 C11 127.9(6) . 10 ?
C8 N1 C11 127.9(6) . . ?
C11 N1 C11 104.1(12) 10 . ?
Zr2 O1 Zr2 110.8(3) 9_666 11_566 ?
Zr2 O1 Zr1 109.9(2) 9_666 . ?
Zr2 O1 Zr1 109.9(2) 11_566 . ?
C7 O3 Zr1 131.5(5) . . ?
C7 O4 Zr2 134.9(7) . . ?
O1 Zr1 O1 69.7(2) 4_565 . ?
O1 Zr1 O1 107.8(4) 4_565 3_655 ?
O1 Zr1 O1 69.7(2) . 3_655 ?
O1 Zr1 O1 69.7(2) 4_565 2_665 ?
O1 Zr1 O1 107.8(4) . 2_665 ?
O1 Zr1 O1 69.7(2) 3_655 2_665 ?
O1 Zr1 O3 78.83(19) 4_565 2_665 ?
O1 Zr1 O3 78.82(19) . 2_665 ?
O1 Zr1 O3 142.30(5) 3_655 2_665 ?
O1 Zr1 O3 142.30(5) 2_665 2_665 ?
O1 Zr1 O3 142.30(5) 4_565 4_565 ?
O1 Zr1 O3 78.82(19) . 4_565 ?
O1 Zr1 O3 78.83(19) 3_655 4_565 ?
O1 Zr1 O3 142.30(5) 2_665 4_565 ?
O3 Zr1 O3 75.09(13) 2_665 4_565 ?
O1 Zr1 O3 78.83(19) 4_565 3_655 ?
O1 Zr1 O3 142.30(5) . 3_655 ?
O1 Zr1 O3 142.30(5) 3_655 3_655 ?
O1 Zr1 O3 78.83(19) 2_665 3_655 ?
O3 Zr1 O3 75.09(13) 2_665 3_655 ?
O3 Zr1 O3 119.0(3) 4_565 3_655 ?
O1 Zr1 O3 142.30(5) 4_565 . ?
O1 Zr1 O3 142.30(5) . . ?
O1 Zr1 O3 78.83(19) 3_655 . ?
O1 Zr1 O3 78.83(19) 2_665 . ?
O3 Zr1 O3 119.0(3) 2_665 . ?
O3 Zr1 O3 75.09(13) 4_565 . ?
O3 Zr1 O3 75.09(13) 3_655 . ?
O1 Zr1 Zr2 89.34(17) 4_565 . ?
O1 Zr1 Zr2 89.34(17) . . ?
O1 Zr1 Zr2 34.87(10) 3_655 . ?
O1 Zr1 Zr2 34.87(10) 2_665 . ?
O3 Zr1 Zr2 165.53(14) 2_665 . ?
O3 Zr1 Zr2 111.00(9) 4_565 . ?
O3 Zr1 Zr2 111.00(9) 3_655 . ?
O3 Zr1 Zr2 75.43(14) . . ?
O1 Zr1 Zr2 34.87(10) 4_565 9_666 ?
O1 Zr1 Zr2 34.87(10) . 9_666 ?
O1 Zr1 Zr2 89.34(17) 3_655 9_666 ?
O1 Zr1 Zr2 89.34(17) 2_665 9_666 ?
O3 Zr1 Zr2 75.43(14) 2_665 9_666 ?
O3 Zr1 Zr2 111.00(9) 4_565 9_666 ?
O3 Zr1 Zr2 111.00(9) 3_655 9_666 ?
O3 Zr1 Zr2 165.53(14) . 9_666 ?
Zr2 Zr1 Zr2 90.10(3) . 9_666 ?
O1 Zr1 Zr2 89.34(17) 4_565 11_566 ?
O1 Zr1 Zr2 34.87(10) . 11_566 ?
O1 Zr1 Zr2 34.87(10) 3_655 11_566 ?
O1 Zr1 Zr2 89.34(17) 2_665 11_566 ?
O3 Zr1 Zr2 111.00(9) 2_665 11_566 ?
O3 Zr1 Zr2 75.43(14) 4_565 11_566 ?
O3 Zr1 Zr2 165.53(14) 3_655 11_566 ?
O3 Zr1 Zr2 111.00(9) . 11_566 ?
Zr2 Zr1 Zr2 60.056(18) . 11_566 ?
Zr2 Zr1 Zr2 60.057(18) 9_666 11_566 ?
O1 Zr1 Zr2 34.87(10) 4_565 3_655 ?
O1 Zr1 Zr2 89.34(17) . 3_655 ?
O1 Zr1 Zr2 89.34(17) 3_655 3_655 ?
O1 Zr1 Zr2 34.87(10) 2_665 3_655 ?
O3 Zr1 Zr2 111.00(9) 2_665 3_655 ?
O3 Zr1 Zr2 165.53(14) 4_565 3_655 ?
O3 Zr1 Zr2 75.43(14) 3_655 3_655 ?
O3 Zr1 Zr2 111.00(9) . 3_655 ?
Zr2 Zr1 Zr2 60.056(18) . 3_655 ?
Zr2 Zr1 Zr2 60.057(18) 9_666 3_655 ?
Zr2 Zr1 Zr2 90.10(3) 11_566 3_655 ?
O1 Zr2 O1 70.4(3) 12_656 9_666 ?
O1 Zr2 O1 69.2(3) 12_656 3_655 ?
O1 Zr2 O1 108.0(4) 9_666 3_655 ?
O1 Zr2 O1 108.0(4) 12_656 2_665 ?
O1 Zr2 O1 69.2(3) 9_666 2_665 ?
O1 Zr2 O1 70.4(3) 3_655 2_665 ?
O1 Zr2 O2 144.49(14) 12_656 . ?
O1 Zr2 O2 83.9(4) 9_666 . ?
O1 Zr2 O2 144.49(14) 3_655 . ?
O1 Zr2 O2 83.9(4) 2_665 . ?
O1 Zr2 O2 83.9(4) 12_656 7_556 ?
O1 Zr2 O2 144.49(14) 9_666 7_556 ?
O1 Zr2 O2 83.9(4) 3_655 7_556 ?
O1 Zr2 O2 144.49(14) 2_665 7_556 ?
O2 Zr2 O2 105.9(8) . 7_556 ?
O1 Zr2 O4 140.44(15) 12_656 . ?
O1 Zr2 O4 140.44(15) 9_666 . ?
O1 Zr2 O4 75.8(2) 3_655 . ?
O1 Zr2 O4 75.8(2) 2_665 . ?
O2 Zr2 O4 74.3(2) . . ?
O2 Zr2 O4 74.3(2) 7_556 . ?
O1 Zr2 O4 75.8(2) 12_656 10_556 ?
O1 Zr2 O4 75.8(2) 9_666 10_556 ?
O1 Zr2 O4 140.44(15) 3_655 10_556 ?
O1 Zr2 O4 140.44(15) 2_665 10_556 ?
O2 Zr2 O4 74.3(2) . 10_556 ?
O2 Zr2 O4 74.3(2) 7_556 10_556 ?
O4 Zr2 O4 126.8(4) . 10_556 ?
O1 Zr2 Zr1 89.17(18) 12_656 . ?
O1 Zr2 Zr1 89.17(18) 9_666 . ?
O1 Zr2 Zr1 35.20(16) 3_655 . ?
O1 Zr2 Zr1 35.20(16) 2_665 . ?
O2 Zr2 Zr1 115.2(3) . . ?
O2 Zr2 Zr1 115.2(3) 7_556 . ?
O4 Zr2 Zr1 71.64(18) . . ?
O4 Zr2 Zr1 161.55(19) 10_556 . ?
O1 Zr2 Zr1 35.20(16) 12_656 9_666 ?
O1 Zr2 Zr1 35.20(16) 9_666 9_666 ?
O1 Zr2 Zr1 89.17(18) 3_655 9_666 ?
O1 Zr2 Zr1 89.17(18) 2_665 9_666 ?
O2 Zr2 Zr1 115.2(3) . 9_666 ?
O2 Zr2 Zr1 115.2(3) 7_556 9_666 ?
O4 Zr2 Zr1 161.55(19) . 9_666 ?
O4 Zr2 Zr1 71.64(18) 10_556 9_666 ?
Zr1 Zr2 Zr1 89.90(3) . 9_666 ?
O1 Zr2 Zr2 34.62(13) 12_656 11_566 ?
O1 Zr2 Zr2 89.5(2) 9_666 11_566 ?
O1 Zr2 Zr2 34.62(13) 3_655 11_566 ?
O1 Zr2 Zr2 89.5(2) 2_665 11_566 ?
O2 Zr2 Zr2 172.1(4) . 11_566 ?
O2 Zr2 Zr2 82.1(4) 7_556 11_566 ?
O4 Zr2 Zr2 108.46(12) . 11_566 ?
O4 Zr2 Zr2 108.46(12) 10_556 11_566 ?
Zr1 Zr2 Zr2 59.973(9) . 11_566 ?
Zr1 Zr2 Zr2 59.973(9) 9_666 11_566 ?
O1 Zr2 Zr2 89.5(2) 12_656 3_655 ?
O1 Zr2 Zr2 34.62(13) 9_666 3_655 ?
O1 Zr2 Zr2 89.5(2) 3_655 3_655 ?
O1 Zr2 Zr2 34.62(13) 2_665 3_655 ?
O2 Zr2 Zr2 82.1(4) . 3_655 ?
O2 Zr2 Zr2 172.1(4) 7_556 3_655 ?
O4 Zr2 Zr2 108.46(12) . 3_655 ?
O4 Zr2 Zr2 108.46(12) 10_556 3_655 ?
Zr1 Zr2 Zr2 59.973(9) . 3_655 ?
Zr1 Zr2 Zr2 59.973(9) 9_666 3_655 ?
Zr2 Zr2 Zr2 90.0 11_566 3_655 ?

loop_
_geom_bond_atom_site_label_1
_geom_bond_atom_site_label_2
_geom_bond_distance
_geom_bond_site_symmetry_2
_geom_bond_publ_flag
C1 C6 1.314(15) . ?
C1 C2 1.355(10) . ?
C1 C7 1.511(13) . ?
C2 C3 1.343(11) . ?
C2 H2 0.9300 . ?
C3 C4 1.350(12) . ?
C3 H3 0.9300 . ?
C4 C5 1.359(11) . ?
C4 C14 1.523(14) . ?
C5 C6 1.353(12) . ?
C5 H5 0.9300 . ?
C6 H6 0.9300 . ?
C7 O3 1.248(12) . ?
C7 O4 1.257(11) . ?
C8 C9 1.043(13) . ?
C8 C9 1.043(13) 3 ?
C8 N1 1.36(2) . ?
C8 C8 1.90(2) 3 ?
C8 C8 1.90(2) 11 ?
C9 C8 1.043(13) 11 ?
C9 C10 1.52(5) . ?
C9 C9 1.96(5) 11 ?
C9 C9 1.96(5) 3 ?
C10 O5 1.18(3) 10 ?
C10 O5 1.18(3) . ?
C11 C12 1.375(12) . ?
C11 C16 1.399(15) . ?
C11 N1 1.420(13) . ?
C12 C13 1.378(11) . ?
C12 C12 1.46(2) 10 ?
C13 C14 1.387(11) . ?
C13 H13 0.9300 . ?
C14 C15 1.370(11) . ?
C15 C16 1.377(11) . ?
C15 H15 0.9300 . ?
C16 H16 0.9300 . ?
N1 C11 1.420(13) 10 ?
O1 Zr2 2.128(3) 9_666 ?
O1 Zr2 2.128(3) 11_566 ?
O1 Zr1 2.146(6) . ?
O2 Zr2 2.247(11) . ?
O3 Zr1 2.206(5) . ?
O4 Zr2 2.252(6) . ?
Zr1 O1 2.146(6) 4_565 ?
Zr1 O1 2.146(6) 3_655 ?
Zr1 O1 2.146(6) 2_665 ?
Zr1 O3 2.206(5) 2_665 ?
Zr1 O3 2.206(5) 4_565 ?
Zr1 O3 2.206(5) 3_655 ?
Zr1 Zr2 3.5001(10) . ?
Zr1 Zr2 3.5002(10) 9_666 ?
Zr1 Zr2 3.5002(10) 11_566 ?
Zr1 Zr2 3.5002(10) 3_655 ?
Zr2 O1 2.128(3) 12_656 ?
Zr2 O1 2.128(3) 9_666 ?
Zr2 O1 2.128(3) 3_655 ?
Zr2 O1 2.128(3) 2_665 ?
Zr2 O2 2.247(11) 7_556 ?
Zr2 O4 2.252(6) 10_556 ?
Zr2 Zr1 3.5002(10) 9_666 ?
Zr2 Zr2 3.5031(15) 11_566 ?
Zr2 Zr2 3.5031(15) 3_655 ?
